data_1515258
loop_
_publ_author_name
'Hoeke, Veronika'
'Gieb, Klaus'
'M\"uller, Paul'
'Ungur, Liviu'
'Chibotaru, Liviu F.'
'Heidemeier, Maik'
'Krickemeyer, Erich'
'Stammler, Anja'
'B\"ogge, Hartmut'
'Schr\"oder, Christian'
'Schnack, J\"urgen'
'Glaser, Thorsten'

_publ_section_title
;
 Hysteresis in the ground and excited spin state up to 10 T of a
 [MnIII6MnIII]3+ triplesalen single-molecule magnet
;
_journal_issue 9
_journal_name_full 'Chemical Science'
_journal_page_first 2868
_journal_paper_doi 10.1039/c2sc20649h
_journal_volume 3
_journal_year 2012
_chemical_formula_moiety 'C150 H216 N18 O18 Mn7 , 3(C3 H5 O3) , 10.5(C H4 O) '
_chemical_formula_sum 'C169.5 H273 Mn7 N18 O37.5'
_chemical_formula_weight 3547.64
_chemical_name_systematic
;
?
;
_space_group_IT_number 148
_symmetry_cell_setting hexagonal
_symmetry_space_group_name_Hall '-R 3'
_symmetry_space_group_name_H-M 'R -3 :H'
_atom_sites_solution_hydrogens mixed
_atom_sites_solution_primary direct
_atom_sites_solution_secondary difmap
_audit_creation_method SHELXL-97
_cell_angle_alpha 90.00
_cell_angle_beta 90.00
_cell_angle_gamma 120.00
_cell_formula_units_Z 6
_cell_length_a 32.152(3)
_cell_length_b 32.152(3)
_cell_length_c 31.611(3)
_cell_measurement_reflns_used 9102
_cell_measurement_temperature 100(2)
_cell_measurement_theta_max 25.00
_cell_measurement_theta_min 2.19
_cell_volume 28300(5)
_computing_cell_refinement 'APEX2 v2009.11-0 (Bruker AXS)'
_computing_data_collection 'APEX2 v2009.11-0 (Bruker AXS)'
_computing_data_reduction 'SAINT (Bruker AXS, 2009)'
_computing_molecular_graphics 'DIAMOND 2.1 (Crystal Impact, 2001)'
_computing_publication_material 'SHELXL-97 (Sheldrick, 1997)'
_computing_structure_refinement 'SHELXL-97 (Sheldrick, 1997)'
_computing_structure_solution 'SHELXS-97 (Sheldrick, 1997)'
_diffrn_ambient_temperature 100(2)
_diffrn_measured_fraction_theta_full 0.996
_diffrn_measured_fraction_theta_max 0.996
_diffrn_measurement_device_type 'Bruker Kappa APEX II'
_diffrn_measurement_method CCD
_diffrn_radiation_monochromator 'graphit monochromator'
_diffrn_radiation_source 'fine focus sealed tube'
_diffrn_radiation_type MoK\a
_diffrn_radiation_wavelength 0.71073
_diffrn_reflns_av_R_equivalents 0.0266
_diffrn_reflns_av_sigmaI/netI 0.0123
_diffrn_reflns_limit_h_max 38
_diffrn_reflns_limit_h_min -38
_diffrn_reflns_limit_k_max 38
_diffrn_reflns_limit_k_min -36
_diffrn_reflns_limit_l_max 37
_diffrn_reflns_limit_l_min -37
_diffrn_reflns_number 145699
_diffrn_reflns_theta_full 25.00
_diffrn_reflns_theta_max 25.00
_diffrn_reflns_theta_min 2.19
_diffrn_standards_decay_% 0
_diffrn_standards_interval_count 0
_diffrn_standards_interval_time 0
_exptl_absorpt_coefficient_mu 0.526
_exptl_absorpt_correction_T_max 0.9591
_exptl_absorpt_correction_T_min 0.8170
_exptl_absorpt_correction_type multi-scan
_exptl_absorpt_process_details 'SADABS 2008/1 (Bruker AXS, 2008)'
_exptl_crystal_colour brown
_exptl_crystal_density_diffrn 1.249
_exptl_crystal_density_method 'not measured'
_exptl_crystal_description 'hexagonal plates'
_exptl_crystal_F_000 11346
_exptl_crystal_size_max 0.40
_exptl_crystal_size_mid 0.35
_exptl_crystal_size_min 0.08
_refine_diff_density_max 0.931
_refine_diff_density_min -0.633
_refine_diff_density_rms 0.077
_refine_ls_extinction_method none
_refine_ls_goodness_of_fit_ref 1.129
_refine_ls_hydrogen_treatment mixed
_refine_ls_matrix_type full
_refine_ls_number_parameters 758
_refine_ls_number_reflns 11055
_refine_ls_number_restraints 92
_refine_ls_restrained_S_all 1.165
_refine_ls_R_factor_all 0.0667
_refine_ls_R_factor_gt 0.0551
_refine_ls_shift/su_max 0.001
_refine_ls_shift/su_mean 0.000
_refine_ls_structure_factor_coef Fsqd
_refine_ls_weighting_details 'calc w=1/[\s^2^(Fo^2^)+(0.0757P)^2^+158.8334P] where P=(Fo^2^+2Fc^2^)/3'
_refine_ls_weighting_scheme calc
_refine_ls_wR_factor_gt 0.1458
_refine_ls_wR_factor_ref 0.1669
_reflns_number_gt 9460
_reflns_number_total 11055
_reflns_threshold_expression >2sigma(I)
_cod_data_source_file c2sc20649h.txt
_cod_data_source_block g1884
_cod_original_sg_symbol_H-M R-3
_cod_original_formula_sum 'C169.50 H273 Mn7 N18 O37.50'
_cod_database_code 1515258

loop_
_symmetry_equiv_pos_as_xyz
'x, y, z'
'-y, x-y, z'
'-x+y, -x, z'
'x+2/3, y+1/3, z+1/3'
'-y+2/3, x-y+1/3, z+1/3'
'-x+y+2/3, -x+1/3, z+1/3'
'x+1/3, y+2/3, z+2/3'
'-y+1/3, x-y+2/3, z+2/3'
'-x+y+1/3, -x+2/3, z+2/3'
'-x, -y, -z'
'y, -x+y, -z'
'x-y, x, -z'
'-x+2/3, -y+1/3, -z+1/3'
'y+2/3, -x+y+1/3, -z+1/3'
'x-y+2/3, x+1/3, -z+1/3'
'-x+1/3, -y+2/3, -z+2/3'
'y+1/3, -x+y+2/3, -z+2/3'
'x-y+1/3, x+2/3, -z+2/3'

loop_
_atom_site_label
_atom_site_type_symbol
_atom_site_fract_x
_atom_site_fract_y
_atom_site_fract_z
_atom_site_U_iso_or_equiv
_atom_site_adp_type
_atom_site_occupancy
_atom_site_symmetry_multiplicity
_atom_site_calc_flag
_atom_site_refinement_flags
_atom_site_disorder_assembly
_atom_site_disorder_group
Mn1 Mn 0.290826(17) 0.528703(16) 0.556991(14) 0.02312(14) Uani 1 1 d . . .
Mn2 Mn 0.3333 0.6667 0.6667 0.0184(2) Uani 1 6 d S . .
O11 O 0.33406(8) 0.58228(7) 0.52429(6) 0.0240(4) Uani 1 1 d . . .
O12 O 0.33579(8) 0.51008(8) 0.57266(7) 0.0279(5) Uani 1 1 d . . .
O401 O 0.27823(12) 0.48515(10) 0.49635(8) 0.0410(6) Uani 1 1 d . . .
H41O H 0.2530(16) 0.4660(16) 0.4936(14) 0.036(12) Uiso 1 1 d . . .
C401 C 0.31674(17) 0.48595(18) 0.47322(13) 0.0526(11) Uani 1 1 d . . .
H40A H 0.3065 0.4758 0.4440 0.079 Uiso 1 1 calc R . .
H40B H 0.3257 0.4640 0.4865 0.079 Uiso 1 1 calc R . .
H40C H 0.3444 0.5186 0.4733 0.079 Uiso 1 1 calc R . .
N11 N 0.23816(9) 0.53966(9) 0.53840(8) 0.0254(5) Uani 1 1 d . . .
N12 N 0.23724(10) 0.47115(9) 0.58389(9) 0.0293(6) Uani 1 1 d . . .
N41 N 0.30704(10) 0.57565(10) 0.61206(8) 0.0281(6) Uani 1 1 d . . .
C1 C 0.33299(11) 0.62242(11) 0.52172(9) 0.0225(6) Uani 1 1 d . . .
C2 C 0.28880(10) 0.62250(10) 0.52056(9) 0.0213(6) Uani 1 1 d . . .
C11 C 0.24292(11) 0.57796(11) 0.52019(9) 0.0251(6) Uani 1 1 d . . .
C12 C 0.20104(12) 0.57494(12) 0.49605(11) 0.0298(7) Uani 1 1 d . . .
H12A H 0.1858 0.5454 0.4792 0.045 Uiso 1 1 calc R . .
H12B H 0.2125 0.6028 0.4772 0.045 Uiso 1 1 calc R . .
H12C H 0.1776 0.5747 0.5160 0.045 Uiso 1 1 calc R . .
C13 C 0.19168(12) 0.49494(12) 0.54013(12) 0.0326(7) Uani 1 1 d . . .
H13A H 0.1881 0.4747 0.5153 0.039 Uiso 1 1 calc R . .
H13B H 0.1652 0.5023 0.5397 0.039 Uiso 1 1 calc R . .
C14 C 0.18938(12) 0.46831(12) 0.58065(12) 0.0355(8) Uani 1 1 d . . .
C15 C 0.18381(14) 0.49379(14) 0.61920(13) 0.0425(9) Uani 1 1 d . . .
H15A H 0.2097 0.5274 0.6194 0.064 Uiso 1 1 calc R . .
H15B H 0.1854 0.4778 0.6451 0.064 Uiso 1 1 calc R . .
H15C H 0.1528 0.4925 0.6179 0.064 Uiso 1 1 calc R . .
C16 C 0.14752(14) 0.41686(13) 0.57709(17) 0.0514(11) Uani 1 1 d . . .
H16A H 0.1553 0.3993 0.5562 0.077 Uiso 1 1 calc R . .
H16B H 0.1186 0.4173 0.5681 0.077 Uiso 1 1 calc R . .
H16C H 0.1418 0.4009 0.6046 0.077 Uiso 1 1 calc R . .
C17 C 0.24240(12) 0.43951(11) 0.60485(11) 0.0314(7) Uani 1 1 d . . .
H17A H 0.2140 0.4137 0.6166 0.038 Uiso 1 1 calc R . .
C41 C 0.31714(11) 0.60944(11) 0.63172(9) 0.0234(6) Uani 1 1 d . . .
C101 C 0.33092(12) 0.47429(11) 0.59640(10) 0.0278(7) Uani 1 1 d . . .
C102 C 0.28588(13) 0.43888(12) 0.61232(10) 0.0304(7) Uani 1 1 d . . .
C103 C 0.28207(13) 0.40024(12) 0.63677(11) 0.0335(7) Uani 1 1 d . . .
H10A H 0.2514 0.3767 0.6469 0.040 Uiso 1 1 calc R . .
C104 C 0.32104(14) 0.39570(12) 0.64621(11) 0.0355(8) Uani 1 1 d . . .
C105 C 0.36548(13) 0.43149(12) 0.63054(11) 0.0350(8) Uani 1 1 d . . .
H10B H 0.3930 0.4289 0.6369 0.042 Uiso 1 1 calc R . .
C106 C 0.37221(13) 0.47045(12) 0.60640(11) 0.0321(7) Uani 1 1 d . . .
C110 C 0.31561(15) 0.35187(13) 0.67075(13) 0.0428(9) Uani 1 1 d . . .
C111 C 0.36342(17) 0.36006(16) 0.68806(16) 0.0572(12) Uani 1 1 d . . .
H11A H 0.3782 0.3891 0.7055 0.086 Uiso 1 1 calc R . .
H11B H 0.3848 0.3639 0.6645 0.086 Uiso 1 1 calc R . .
H11C H 0.3579 0.3324 0.7053 0.086 Uiso 1 1 calc R . .
C112 C 0.2953(2) 0.30873(16) 0.64102(17) 0.0769(17) Uani 1 1 d . . .
H11D H 0.3188 0.3144 0.6188 0.115 Uiso 1 1 calc R . .
H11E H 0.2656 0.3042 0.6281 0.115 Uiso 1 1 calc R . .
H11F H 0.2884 0.2799 0.6570 0.115 Uiso 1 1 calc R . .
C113 C 0.28196(18) 0.34127(19) 0.70837(16) 0.0639(13) Uani 1 1 d . . .
H11G H 0.2944 0.3698 0.7265 0.096 Uiso 1 1 calc R . .
H11H H 0.2799 0.3144 0.7247 0.096 Uiso 1 1 calc R . .
H11I H 0.2499 0.3328 0.6981 0.096 Uiso 1 1 calc R . .
C120 C 0.42229(13) 0.50808(13) 0.59002(12) 0.0367(8) Uani 1 1 d . . .
C121 C 0.46162(15) 0.49826(16) 0.60602(16) 0.0543(11) Uani 1 1 d . . .
H12D H 0.4619 0.4985 0.6370 0.082 Uiso 1 1 calc R . .
H12E H 0.4929 0.5232 0.5954 0.082 Uiso 1 1 calc R . .
H12F H 0.4552 0.4668 0.5958 0.082 Uiso 1 1 calc R . .
C122 C 0.43590(13) 0.55880(13) 0.60509(12) 0.0387(8) Uani 1 1 d . . .
H12G H 0.4374 0.5600 0.6361 0.058 Uiso 1 1 calc R . .
H12H H 0.4117 0.5666 0.5954 0.058 Uiso 1 1 calc R . .
H12I H 0.4673 0.5821 0.5935 0.058 Uiso 1 1 calc R . .
C123 C 0.42254(15) 0.50690(14) 0.54182(13) 0.0436(9) Uani 1 1 d . . .
H12J H 0.3989 0.5149 0.5308 0.065 Uiso 1 1 calc R . .
H12K H 0.4143 0.4747 0.5322 0.065 Uiso 1 1 calc R . .
H12L H 0.4546 0.5303 0.5314 0.065 Uiso 1 1 calc R . .
Mn3 Mn 0.311069(18) 0.535380(17) 0.278012(16) 0.02909(15) Uani 1 1 d . . .
Mn4 Mn 0.3333 0.6667 0.1667 0.0329(3) Uani 1 6 d S . .
O31 O 0.34729(8) 0.58976(8) 0.31215(7) 0.0266(5) Uani 1 1 d . . .
O32 O 0.36236(8) 0.52511(8) 0.26453(8) 0.0330(5) Uani 1 1 d . . .
O403 O 0.29903(13) 0.49038(11) 0.33931(11) 0.0585(9) Uani 1 1 d . . .
H43O H 0.293(2) 0.506(2) 0.358(2) 0.10(2) Uiso 1 1 d . . .
C403 C 0.3127(4) 0.4593(3) 0.3494(3) 0.135(3) Uani 1 1 d U . .
H40D H 0.2856 0.4307 0.3619 0.203 Uiso 1 1 calc R . .
H40E H 0.3391 0.4739 0.3698 0.203 Uiso 1 1 calc R . .
H40F H 0.3235 0.4501 0.3239 0.203 Uiso 1 1 calc R . .
N31 N 0.25199(10) 0.53578(10) 0.29498(11) 0.0353(7) Uani 1 1 d . . .
N32 N 0.26373(11) 0.47429(11) 0.25134(12) 0.0460(8) Uani 1 1 d . . .
N43 N 0.32231(12) 0.58146(12) 0.22318(10) 0.0402(7) Uani 1 1 d . . .
C3 C 0.33979(11) 0.62624(11) 0.31411(9) 0.0239(6) Uani 1 1 d . . .
C4 C 0.29294(11) 0.61946(11) 0.31501(10) 0.0241(6) Uani 1 1 d . . .
C31 C 0.25093(11) 0.57169(11) 0.31446(10) 0.0265(7) Uani 1 1 d . . .
C32 C 0.20576(12) 0.56172(12) 0.33795(12) 0.0334(8) Uani 1 1 d . . .
H32A H 0.1935 0.5317 0.3539 0.050 Uiso 1 1 calc R . .
H32B H 0.1814 0.5588 0.3176 0.050 Uiso 1 1 calc R . .
H32C H 0.2132 0.5882 0.3575 0.050 Uiso 1 1 calc R . .
C33 C 0.21020(14) 0.48765(14) 0.29515(16) 0.0503(10) Uani 1 1 d U . .
H33A H 0.1803 0.4894 0.2954 0.060 Uiso 1 1 calc R . .
H33B H 0.2105 0.4699 0.3206 0.060 Uiso 1 1 calc R . .
C34 C 0.21249(15) 0.46231(18) 0.25549(19) 0.0668(15) Uani 1 1 d U . .
C35 C 0.2012(2) 0.4823(3) 0.21642(19) 0.091(2) Uani 1 1 d U . .
H35A H 0.2029 0.4653 0.1913 0.136 Uiso 1 1 calc R . .
H35B H 0.2246 0.5166 0.2138 0.136 Uiso 1 1 calc R . .
H35C H 0.1689 0.4778 0.2189 0.136 Uiso 1 1 calc R . .
C36 C 0.17857(19) 0.4077(2) 0.2631(3) 0.103(2) Uani 1 1 d U . .
H36A H 0.1940 0.3957 0.2824 0.155 Uiso 1 1 calc R . .
H36B H 0.1719 0.3906 0.2361 0.155 Uiso 1 1 calc R . .
H36C H 0.1484 0.4024 0.2756 0.155 Uiso 1 1 calc R . .
C37 C 0.27466(14) 0.44631(14) 0.23059(14) 0.0456(9) Uani 1 1 d . . .
H37A H 0.2486 0.4182 0.2186 0.055 Uiso 1 1 calc R . .
C43 C 0.32685(13) 0.61292(15) 0.20259(11) 0.0380(8) Uani 1 1 d . . .
C301 C 0.36392(13) 0.49209(12) 0.24100(11) 0.0310(7) Uani 1 1 d . . .
C302 C 0.32154(13) 0.45310(13) 0.22374(12) 0.0361(8) Uani 1 1 d . . .
C303 C 0.32415(14) 0.41753(13) 0.19927(12) 0.0377(8) Uani 1 1 d . . .
H30A H 0.2954 0.3918 0.1879 0.045 Uiso 1 1 calc R . .
C304 C 0.36678(14) 0.41911(13) 0.19152(11) 0.0365(8) Uani 1 1 d . . .
C305 C 0.40837(14) 0.45838(13) 0.20883(11) 0.0367(8) Uani 1 1 d . . .
H30B H 0.4384 0.4603 0.2035 0.044 Uiso 1 1 calc R . .
C306 C 0.40844(13) 0.49429(13) 0.23301(11) 0.0344(8) Uani 1 1 d . . .
C310 C 0.37054(15) 0.38002(13) 0.16659(12) 0.0391(8) Uani 1 1 d . . .
C311 C 0.4041(2) 0.40114(19) 0.12908(18) 0.0798(18) Uani 1 1 d . . .
H31A H 0.4047 0.3753 0.1131 0.120 Uiso 1 1 calc R . .
H31B H 0.4366 0.4238 0.1392 0.120 Uiso 1 1 calc R . .
H31C H 0.3928 0.4180 0.1107 0.120 Uiso 1 1 calc R . .
C312 C 0.3867(3) 0.3536(2) 0.19542(17) 0.0798(19) Uani 1 1 d . . .
H31D H 0.3622 0.3365 0.2172 0.120 Uiso 1 1 calc R . .
H31E H 0.4170 0.3766 0.2090 0.120 Uiso 1 1 calc R . .
H31F H 0.3913 0.3304 0.1789 0.120 Uiso 1 1 calc R . .
C313 C 0.3215(2) 0.34246(19) 0.14828(18) 0.0699(15) Uani 1 1 d . . .
H31G H 0.2986 0.3268 0.1714 0.105 Uiso 1 1 calc R . .
H31H H 0.3252 0.3183 0.1324 0.105 Uiso 1 1 calc R . .
H31I H 0.3096 0.3584 0.1294 0.105 Uiso 1 1 calc R . .
C320 C 0.45503(14) 0.53560(14) 0.25157(14) 0.0424(9) Uani 1 1 d . . .
C321 C 0.45227(17) 0.53390(16) 0.29995(14) 0.0537(11) Uani 1 1 d . . .
H32D H 0.4487 0.5034 0.3099 0.081 Uiso 1 1 calc R . .
H32E H 0.4246 0.5366 0.3092 0.081 Uiso 1 1 calc R . .
H32F H 0.4818 0.5606 0.3117 0.081 Uiso 1 1 calc R . .
C322 C 0.46318(14) 0.58411(14) 0.23546(14) 0.0437(9) Uani 1 1 d . . .
H32G H 0.4931 0.6100 0.2474 0.066 Uiso 1 1 calc R . .
H32H H 0.4362 0.5883 0.2442 0.066 Uiso 1 1 calc R . .
H32I H 0.4654 0.5850 0.2045 0.066 Uiso 1 1 calc R . .
C323 C 0.49940(17) 0.53207(19) 0.2387(2) 0.0718(16) Uani 1 1 d . . .
H32J H 0.4966 0.5025 0.2502 0.108 Uiso 1 1 calc R . .
H32K H 0.5285 0.5598 0.2499 0.108 Uiso 1 1 calc R . .
H32L H 0.5014 0.5317 0.2077 0.108 Uiso 1 1 calc R . .
C20L C 0.1267(3) 0.3617(3) 0.3851(3) 0.135(3) Uani 1 1 d . . .
H20C H 0.0977 0.3315 0.3781 0.203 Uiso 1 1 calc R . .
H20D H 0.1551 0.3593 0.3779 0.203 Uiso 1 1 calc R . .
H20E H 0.1272 0.3880 0.3689 0.203 Uiso 1 1 calc R . .
C21L C 0.1271(2) 0.3719(2) 0.4328(2) 0.0857(19) Uani 1 1 d . . .
H20B H 0.0985 0.3751 0.4396 0.103 Uiso 1 1 calc R . .
C22L C 0.17184(19) 0.4180(2) 0.4440(2) 0.0739(17) Uani 1 1 d . . .
O21L O 0.12523(15) 0.33454(15) 0.45735(17) 0.0961(14) Uani 1 1 d . . .
H20A H 0.1254 0.3410 0.4831 0.144 Uiso 1 1 calc R . .
O22L O 0.19973(14) 0.41299(15) 0.46929(16) 0.0908(13) Uani 1 1 d . . .
O23L O 0.17886(14) 0.45716(16) 0.42822(14) 0.0852(12) Uani 1 1 d . . .
O1M O 0.26423(11) 0.52270(11) 0.39870(9) 0.0524(7) Uani 1 1 d D . .
C1M C 0.29125(16) 0.56800(15) 0.41896(12) 0.0464(9) Uani 1 1 d D . .
H1M1 H 0.2971 0.5631 0.4485 0.070 Uiso 1 1 calc R . .
H1M2 H 0.2733 0.5852 0.4180 0.070 Uiso 1 1 calc R . .
H1M3 H 0.3220 0.5869 0.4044 0.070 Uiso 1 1 calc R . .
O2M O 0.0960(7) 0.4644(7) 0.3902(5) 0.220(7) Uani 0.60 1 d PDU A 1
C2M C 0.1116(6) 0.4782(5) 0.4300(5) 0.095(4) Uani 0.60 1 d PDU A 1
H2M1 H 0.1302 0.5134 0.4314 0.142 Uiso 0.60 1 calc PR A 1
H2M2 H 0.1319 0.4650 0.4386 0.142 Uiso 0.60 1 calc PR A 1
H2M3 H 0.0840 0.4664 0.4492 0.142 Uiso 0.60 1 calc PR A 1
O2MB O 0.0990(17) 0.4678(12) 0.4334(13) 0.28(2) Uani 0.40 1 d PDU B 2
C2MB C 0.1048(5) 0.5075(6) 0.4115(5) 0.080(4) Uani 0.40 1 d PDU B 2
H2M4 H 0.0959 0.5265 0.4297 0.120 Uiso 0.40 1 calc PR B 2
H2M5 H 0.0843 0.4971 0.3863 0.120 Uiso 0.40 1 calc PR B 2
H2M6 H 0.1385 0.5272 0.4029 0.120 Uiso 0.40 1 calc PR B 2
O3M O 0.0765(2) 0.4612(2) 0.5164(3) 0.152(2) Uani 1 1 d DU . .
C3M C 0.0298(3) 0.4479(3) 0.5071(3) 0.129(3) Uani 1 1 d DU . .
H3M1 H 0.0112 0.4404 0.5334 0.193 Uiso 1 1 calc R . .
H3M2 H 0.0159 0.4195 0.4888 0.193 Uiso 1 1 calc R . .
H3M3 H 0.0289 0.4743 0.4925 0.193 Uiso 1 1 calc R . .
O4M O 0.1318(7) 0.5805(8) 0.4095(7) 0.220(8) Uani 0.50 1 d PDU . .
C4M C 0.0892(7) 0.5809(8) 0.4195(7) 0.149(7) Uani 0.50 1 d PDU . .
H4M1 H 0.0714 0.5568 0.4413 0.224 Uiso 0.50 1 calc PR . .
H4M2 H 0.0692 0.5735 0.3941 0.224 Uiso 0.50 1 calc PR . .
H4M3 H 0.0972 0.6127 0.4301 0.224 Uiso 0.50 1 calc PR . .

loop_
_atom_site_aniso_label
_atom_site_aniso_U_11
_atom_site_aniso_U_22
_atom_site_aniso_U_33
_atom_site_aniso_U_23
_atom_site_aniso_U_13
_atom_site_aniso_U_12
Mn1 0.0255(3) 0.0197(2) 0.0237(3) -0.00175(17) -0.00109(18) 0.01091(19)
Mn2 0.0198(3) 0.0198(3) 0.0156(5) 0.000 0.000 0.00991(16)
O11 0.0274(11) 0.0226(11) 0.0234(11) -0.0022(8) -0.0008(8) 0.0136(9)
O12 0.0325(12) 0.0261(11) 0.0284(12) 0.0009(9) -0.0002(9) 0.0171(10)
O401 0.0464(17) 0.0382(15) 0.0373(14) -0.0130(12) -0.0053(12) 0.0202(14)
C401 0.064(3) 0.066(3) 0.043(2) -0.014(2) -0.007(2) 0.044(2)
N11 0.0235(13) 0.0222(13) 0.0275(13) -0.0025(10) -0.0020(10) 0.0092(11)
N12 0.0292(14) 0.0222(13) 0.0356(15) -0.0020(11) 0.0023(11) 0.0123(12)
N41 0.0338(15) 0.0276(14) 0.0224(13) -0.0009(11) 0.0002(11) 0.0149(12)
C1 0.0281(16) 0.0282(16) 0.0126(13) -0.0020(11) -0.0012(11) 0.0151(13)
C2 0.0239(15) 0.0225(15) 0.0168(14) -0.0017(11) -0.0014(11) 0.0111(13)
C11 0.0273(16) 0.0282(16) 0.0205(14) -0.0043(12) -0.0029(12) 0.0144(14)
C12 0.0271(16) 0.0279(16) 0.0317(17) -0.0024(13) -0.0075(13) 0.0119(14)
C13 0.0247(16) 0.0237(16) 0.045(2) -0.0039(14) -0.0032(14) 0.0086(14)
C14 0.0265(17) 0.0251(17) 0.054(2) 0.0052(15) 0.0056(15) 0.0120(14)
C15 0.041(2) 0.042(2) 0.053(2) 0.0121(18) 0.0140(17) 0.0269(18)
C16 0.031(2) 0.0257(19) 0.093(3) 0.012(2) 0.003(2) 0.0107(16)
C17 0.0344(18) 0.0214(16) 0.0340(18) -0.0003(13) 0.0042(14) 0.0106(14)
C41 0.0237(15) 0.0254(15) 0.0204(14) 0.0019(12) 0.0016(12) 0.0118(13)
C101 0.0375(18) 0.0247(16) 0.0237(15) -0.0055(12) -0.0057(13) 0.0176(14)
C102 0.0397(19) 0.0261(16) 0.0270(16) -0.0008(13) 0.0004(14) 0.0176(15)
C103 0.0388(19) 0.0261(17) 0.0325(18) 0.0004(14) 0.0000(14) 0.0138(15)
C104 0.045(2) 0.0289(17) 0.0326(18) -0.0023(14) -0.0052(15) 0.0185(16)
C105 0.0395(19) 0.0302(18) 0.0368(19) -0.0023(14) -0.0071(15) 0.0186(16)
C106 0.0392(19) 0.0264(16) 0.0322(18) -0.0040(13) -0.0041(14) 0.0174(15)
C110 0.052(2) 0.0305(19) 0.044(2) 0.0053(16) -0.0064(18) 0.0195(17)
C111 0.059(3) 0.042(2) 0.075(3) 0.017(2) -0.006(2) 0.028(2)
C112 0.123(5) 0.032(2) 0.069(3) -0.003(2) -0.031(3) 0.034(3)
C113 0.065(3) 0.073(3) 0.060(3) 0.036(2) 0.006(2) 0.040(3)
C120 0.0359(19) 0.0306(18) 0.045(2) 0.0007(15) -0.0032(15) 0.0175(16)
C121 0.042(2) 0.045(2) 0.078(3) 0.014(2) -0.001(2) 0.023(2)
C122 0.0369(19) 0.0310(18) 0.045(2) -0.0004(15) -0.0067(16) 0.0142(16)
C123 0.045(2) 0.039(2) 0.047(2) -0.0015(17) 0.0078(17) 0.0211(18)
Mn3 0.0253(3) 0.0241(3) 0.0379(3) -0.0045(2) -0.0027(2) 0.0124(2)
Mn4 0.0388(4) 0.0388(4) 0.0210(6) 0.000 0.000 0.0194(2)
O31 0.0272(11) 0.0239(11) 0.0318(12) -0.0018(9) -0.0036(9) 0.0152(9)
O32 0.0306(12) 0.0297(12) 0.0412(13) -0.0082(10) -0.0042(10) 0.0170(10)
O403 0.091(2) 0.0433(17) 0.0573(19) 0.0126(14) 0.0228(17) 0.0455(18)
C403 0.218(8) 0.153(6) 0.112(5) 0.039(5) 0.044(5) 0.150(6)
N31 0.0202(13) 0.0214(14) 0.063(2) 0.0087(13) 0.0089(13) 0.0092(11)
N32 0.0310(16) 0.0354(17) 0.068(2) -0.0217(16) -0.0048(15) 0.0136(14)
N43 0.0482(19) 0.0515(19) 0.0302(16) -0.0017(14) -0.0023(13) 0.0320(16)
C3 0.0260(15) 0.0232(15) 0.0225(15) 0.0005(12) -0.0005(12) 0.0123(13)
C4 0.0238(15) 0.0234(15) 0.0251(15) 0.0002(12) 0.0011(12) 0.0117(13)
C31 0.0240(15) 0.0270(16) 0.0284(16) 0.0019(13) -0.0003(12) 0.0126(13)
C32 0.0272(17) 0.0290(17) 0.044(2) 0.0071(14) 0.0070(14) 0.0138(14)
C33 0.0290(19) 0.032(2) 0.082(3) -0.0112(19) 0.0068(19) 0.0094(16)
C34 0.033(2) 0.060(3) 0.102(4) -0.044(3) -0.010(2) 0.018(2)
C35 0.064(3) 0.142(5) 0.090(4) -0.066(4) -0.036(3) 0.070(4)
C36 0.043(3) 0.065(3) 0.177(6) -0.061(4) 0.012(3) 0.007(2)
C37 0.040(2) 0.034(2) 0.059(3) -0.0178(18) -0.0077(18) 0.0158(17)
C43 0.041(2) 0.049(2) 0.0260(17) -0.0050(16) -0.0021(15) 0.0243(18)
C301 0.0388(19) 0.0290(17) 0.0310(17) -0.0014(13) -0.0044(14) 0.0214(15)
C302 0.0372(19) 0.0320(18) 0.042(2) -0.0052(15) -0.0059(15) 0.0193(16)
C303 0.046(2) 0.0297(18) 0.040(2) -0.0066(15) -0.0079(16) 0.0210(16)
C304 0.053(2) 0.0336(18) 0.0316(18) 0.0011(14) -0.0019(16) 0.0286(17)
C305 0.044(2) 0.0390(19) 0.0373(19) -0.0027(15) -0.0048(16) 0.0284(17)
C306 0.0405(19) 0.0342(18) 0.0377(19) -0.0005(15) -0.0065(15) 0.0255(16)
C310 0.055(2) 0.0337(19) 0.0374(19) -0.0045(15) -0.0041(17) 0.0288(18)
C311 0.107(5) 0.052(3) 0.075(4) -0.009(3) 0.033(3) 0.036(3)
C312 0.149(6) 0.071(3) 0.061(3) -0.023(3) -0.032(3) 0.086(4)
C313 0.081(4) 0.065(3) 0.076(3) -0.035(3) -0.013(3) 0.046(3)
C320 0.036(2) 0.041(2) 0.060(2) -0.0130(18) -0.0096(17) 0.0265(17)
C321 0.063(3) 0.052(2) 0.060(3) -0.018(2) -0.030(2) 0.040(2)
C322 0.0338(19) 0.037(2) 0.060(3) -0.0047(18) 0.0031(17) 0.0175(17)
C323 0.044(3) 0.064(3) 0.121(5) -0.039(3) -0.015(3) 0.037(2)
C20L 0.124(7) 0.125(7) 0.117(6) -0.067(6) -0.041(5) 0.033(5)
C21L 0.050(3) 0.069(4) 0.118(5) -0.029(4) -0.008(3) 0.016(3)
C22L 0.047(3) 0.068(4) 0.085(4) -0.036(3) 0.001(3) 0.013(3)
O21L 0.075(3) 0.057(2) 0.133(4) -0.029(3) -0.006(3) 0.016(2)
O22L 0.061(2) 0.069(2) 0.123(4) -0.043(2) -0.025(2) 0.018(2)
O23L 0.059(2) 0.072(3) 0.101(3) -0.017(2) 0.005(2) 0.015(2)
O1M 0.0604(18) 0.0566(18) 0.0448(16) -0.0121(13) -0.0069(14) 0.0328(15)
C1M 0.056(2) 0.051(2) 0.032(2) -0.0050(17) -0.0052(17) 0.027(2)
O2M 0.213(10) 0.218(10) 0.205(10) 0.051(8) -0.014(8) 0.091(8)
C2M 0.084(7) 0.070(6) 0.118(8) -0.035(6) -0.018(6) 0.030(5)
O2MB 0.28(2) 0.27(2) 0.29(2) -0.006(10) -0.011(10) 0.142(14)
C2MB 0.062(7) 0.099(8) 0.052(6) 0.013(6) -0.006(5) 0.018(6)
O3M 0.111(4) 0.139(5) 0.215(6) -0.030(4) -0.062(4) 0.070(4)
C3M 0.116(6) 0.106(5) 0.165(7) -0.015(5) -0.045(5) 0.057(5)
O4M 0.202(11) 0.232(12) 0.235(12) -0.028(9) -0.008(9) 0.116(9)
C4M 0.139(10) 0.158(11) 0.147(11) -0.005(8) -0.013(8) 0.072(8)

loop_
_atom_type_symbol
_atom_type_description
_atom_type_scat_dispersion_real
_atom_type_scat_dispersion_imag
_atom_type_scat_source
C C 0.0033 0.0016 'International Tables Vol C Tables 4.2.6.8 and 6.1.1.4'
H H 0.0000 0.0000 'International Tables Vol C Tables 4.2.6.8 and 6.1.1.4'
N N 0.0061 0.0033 'International Tables Vol C Tables 4.2.6.8 and 6.1.1.4'
O O 0.0106 0.0060 'International Tables Vol C Tables 4.2.6.8 and 6.1.1.4'
Mn Mn 0.3368 0.7283 'International Tables Vol C Tables 4.2.6.8 and 6.1.1.4'

loop_
_geom_angle_atom_site_label_1
_geom_angle_atom_site_label_2
_geom_angle_atom_site_label_3
_geom_angle
_geom_angle_site_symmetry_1
_geom_angle_site_symmetry_3
O12 Mn1 O11 95.85(9) . .
O12 Mn1 N12 92.14(11) . .
O11 Mn1 N12 170.18(11) . .
O12 Mn1 N11 172.72(10) . .
O11 Mn1 N11 88.86(10) . .
N12 Mn1 N11 82.65(11) . .
O12 Mn1 N41 93.10(10) . .
O11 Mn1 N41 89.62(10) . .
N12 Mn1 N41 95.67(11) . .
N11 Mn1 N41 92.47(11) . .
O12 Mn1 O401 87.42(10) . .
O11 Mn1 O401 85.65(10) . .
N12 Mn1 O401 89.02(11) . .
N11 Mn1 O401 87.42(11) . .
N41 Mn1 O401 175.26(11) . .
O12 Mn1 Mn2 100.25(7) . .
O11 Mn1 Mn2 80.14(6) . .
N12 Mn1 Mn2 104.08(8) . .
N11 Mn1 Mn2 86.00(7) . .
N41 Mn1 Mn2 11.39(7) . .
O401 Mn1 Mn2 164.43(8) . .
O12 Mn1 Mn1 89.08(7) . 2_665
O11 Mn1 Mn1 33.20(6) . 2_665
N12 Mn1 Mn1 153.16(8) . 2_665
N11 Mn1 Mn1 97.87(7) . 2_665
N41 Mn1 Mn1 57.50(7) . 2_665
O401 Mn1 Mn1 117.83(8) . 2_665
Mn2 Mn1 Mn1 49.475(5) . 2_665
C41 Mn2 C41 88.12(12) 2_665 15_556
C41 Mn2 C41 91.89(12) 2_665 3_565
C41 Mn2 C41 179.991(1) 15_556 3_565
C41 Mn2 C41 91.88(12) 2_665 .
C41 Mn2 C41 88.12(12) 15_556 .
C41 Mn2 C41 91.89(12) 3_565 .
C41 Mn2 C41 88.12(12) 2_665 13_566
C41 Mn2 C41 91.88(12) 15_556 13_566
C41 Mn2 C41 88.11(12) 3_565 13_566
C41 Mn2 C41 180.00(14) . 13_566
C41 Mn2 C41 179.996(1) 2_665 14_456
C41 Mn2 C41 91.88(12) 15_556 14_456
C41 Mn2 C41 88.11(12) 3_565 14_456
C41 Mn2 C41 88.12(12) . 14_456
C41 Mn2 C41 91.88(12) 13_566 14_456
C41 Mn2 Mn1 87.54(9) 2_665 .
C41 Mn2 Mn1 94.16(8) 15_556 .
C41 Mn2 Mn1 85.84(8) 3_565 .
C41 Mn2 Mn1 7.56(9) . .
C41 Mn2 Mn1 172.44(9) 13_566 .
C41 Mn2 Mn1 92.47(9) 14_456 .
C1 O11 Mn1 124.19(19) . .
C101 O12 Mn1 130.7(2) . .
C401 O401 Mn1 122.1(3) . .
C401 O401 H41O 122(3) . .
Mn1 O401 H41O 113(3) . .
O401 C401 H40A 109.5 . .
O401 C401 H40B 109.5 . .
H40A C401 H40B 109.5 . .
O401 C401 H40C 109.5 . .
H40A C401 H40C 109.5 . .
H40B C401 H40C 109.5 . .
C11 N11 C13 121.7(3) . .
C11 N11 Mn1 126.4(2) . .
C13 N11 Mn1 110.9(2) . .
C17 N12 C14 121.3(3) . .
C17 N12 Mn1 124.1(2) . .
C14 N12 Mn1 114.5(2) . .
C41 N41 Mn1 160.0(2) . .
O11 C1 C2 118.0(3) . 2_665
O11 C1 C2 121.4(3) . .
C2 C1 C2 120.5(3) 2_665 .
C1 C2 C1 119.3(3) 3_565 .
C1 C2 C11 119.2(3) 3_565 .
C1 C2 C11 121.4(3) . .
N11 C11 C2 120.8(3) . .
N11 C11 C12 119.1(3) . .
C2 C11 C12 120.0(3) . .
C11 C12 H12A 109.5 . .
C11 C12 H12B 109.5 . .
H12A C12 H12B 109.5 . .
C11 C12 H12C 109.5 . .
H12A C12 H12C 109.5 . .
H12B C12 H12C 109.5 . .
N11 C13 C14 108.8(3) . .
N11 C13 H13A 109.9 . .
C14 C13 H13A 109.9 . .
N11 C13 H13B 109.9 . .
C14 C13 H13B 109.9 . .
H13A C13 H13B 108.3 . .
N12 C14 C13 105.3(3) . .
N12 C14 C15 107.8(3) . .
C13 C14 C15 110.8(3) . .
N12 C14 C16 113.1(3) . .
C13 C14 C16 108.4(3) . .
C15 C14 C16 111.3(3) . .
C14 C15 H15A 109.5 . .
C14 C15 H15B 109.5 . .
H15A C15 H15B 109.5 . .
C14 C15 H15C 109.5 . .
H15A C15 H15C 109.5 . .
H15B C15 H15C 109.5 . .
C14 C16 H16A 109.5 . .
C14 C16 H16B 109.5 . .
H16A C16 H16B 109.5 . .
C14 C16 H16C 109.5 . .
H16A C16 H16C 109.5 . .
H16B C16 H16C 109.5 . .
N12 C17 C102 127.4(3) . .
N12 C17 H17A 116.3 . .
C102 C17 H17A 116.3 . .
N41 C41 Mn2 178.6(3) . .
O12 C101 C102 122.2(3) . .
O12 C101 C106 119.5(3) . .
C102 C101 C106 118.3(3) . .
C101 C102 C103 120.4(3) . .
C101 C102 C17 123.1(3) . .
C103 C102 C17 116.6(3) . .
C104 C103 C102 122.2(3) . .
C104 C103 H10A 118.9 . .
C102 C103 H10A 118.9 . .
C103 C104 C105 116.6(3) . .
C103 C104 C110 121.2(3) . .
C105 C104 C110 122.1(3) . .
C106 C105 C104 124.7(3) . .
C106 C105 H10B 117.6 . .
C104 C105 H10B 117.6 . .
C105 C106 C101 117.8(3) . .
C105 C106 C120 121.6(3) . .
C101 C106 C120 120.6(3) . .
C111 C110 C112 108.3(4) . .
C111 C110 C113 107.4(4) . .
C112 C110 C113 110.1(4) . .
C111 C110 C104 112.3(3) . .
C112 C110 C104 108.8(3) . .
C113 C110 C104 109.9(3) . .
C110 C111 H11A 109.5 . .
C110 C111 H11B 109.5 . .
H11A C111 H11B 109.5 . .
C110 C111 H11C 109.5 . .
H11A C111 H11C 109.5 . .
H11B C111 H11C 109.5 . .
C110 C112 H11D 109.5 . .
C110 C112 H11E 109.5 . .
H11D C112 H11E 109.5 . .
C110 C112 H11F 109.5 . .
H11D C112 H11F 109.5 . .
H11E C112 H11F 109.5 . .
C110 C113 H11G 109.5 . .
C110 C113 H11H 109.5 . .
H11G C113 H11H 109.5 . .
C110 C113 H11I 109.5 . .
H11G C113 H11I 109.5 . .
H11H C113 H11I 109.5 . .
C123 C120 C121 108.0(3) . .
C123 C120 C122 109.5(3) . .
C121 C120 C122 106.8(3) . .
C123 C120 C106 109.4(3) . .
C121 C120 C106 111.9(3) . .
C122 C120 C106 111.1(3) . .
C120 C121 H12D 109.5 . .
C120 C121 H12E 109.5 . .
H12D C121 H12E 109.5 . .
C120 C121 H12F 109.5 . .
H12D C121 H12F 109.5 . .
H12E C121 H12F 109.5 . .
C120 C122 H12G 109.5 . .
C120 C122 H12H 109.5 . .
H12G C122 H12H 109.5 . .
C120 C122 H12I 109.5 . .
H12G C122 H12I 109.5 . .
H12H C122 H12I 109.5 . .
C120 C123 H12J 109.5 . .
C120 C123 H12K 109.5 . .
H12J C123 H12K 109.5 . .
C120 C123 H12L 109.5 . .
H12J C123 H12L 109.5 . .
H12K C123 H12L 109.5 . .
O31 Mn3 O32 95.93(10) . .
O31 Mn3 N32 168.68(13) . .
O32 Mn3 N32 92.06(12) . .
O31 Mn3 N31 89.35(11) . .
O32 Mn3 N31 171.24(11) . .
N32 Mn3 N31 81.79(13) . .
O31 Mn3 N43 90.52(11) . .
O32 Mn3 N43 94.39(11) . .
N32 Mn3 N43 96.87(14) . .
N31 Mn3 N43 92.55(12) . .
O31 Mn3 O403 86.19(11) . .
O32 Mn3 O403 88.15(11) . .
N32 Mn3 O403 86.06(15) . .
N31 Mn3 O403 85.22(12) . .
N43 Mn3 O403 176.04(12) . .
O31 Mn3 Mn4 82.27(7) . .
O32 Mn3 Mn4 102.07(8) . .
N32 Mn3 Mn4 103.92(11) . .
N31 Mn3 Mn4 85.54(9) . .
N43 Mn3 Mn4 10.78(8) . .
O403 Mn3 Mn4 165.28(8) . .
O31 Mn3 Mn3 35.03(7) . 2_665
O32 Mn3 Mn3 89.85(7) . 2_665
N32 Mn3 Mn3 153.42(11) . 2_665
N31 Mn3 Mn3 98.45(8) . 2_665
N43 Mn3 Mn3 56.55(9) . 2_665
O403 Mn3 Mn3 120.51(9) . 2_665
Mn4 Mn3 Mn3 49.920(5) . 2_665
C43 Mn4 C43 89.35(14) 15 2_665
C43 Mn4 C43 89.35(14) 15 .
C43 Mn4 C43 90.65(14) 2_665 .
C43 Mn4 C43 90.66(14) 15 13_565
C43 Mn4 C43 89.35(14) 2_665 13_565
C43 Mn4 C43 179.993(1) . 13_565
C43 Mn4 C43 90.66(14) 15 14_455
C43 Mn4 C43 179.991(1) 2_665 14_455
C43 Mn4 C43 89.34(14) . 14_455
C43 Mn4 C43 90.65(14) 13_565 14_455
C43 Mn4 C43 179.998(1) 15 3_565
C43 Mn4 C43 90.65(14) 2_665 3_565
C43 Mn4 C43 90.65(14) . 3_565
C43 Mn4 C43 89.34(14) 13_565 3_565
C43 Mn4 C43 89.34(14) 14_455 3_565
C43 Mn4 Mn3 95.88(11) 15 .
C43 Mn4 Mn3 87.06(10) 2_665 .
C43 Mn4 Mn3 7.50(10) . .
C43 Mn4 Mn3 172.50(10) 13_565 .
C43 Mn4 Mn3 92.93(10) 14_455 .
C43 Mn4 Mn3 84.12(11) 3_565 .
C3 O31 Mn3 123.57(19) . .
C301 O32 Mn3 131.1(2) . .
C403 O403 Mn3 131.1(4) . .
C403 O403 H43O 123(5) . .
Mn3 O403 H43O 103(5) . .
O403 C403 H40D 109.5 . .
O403 C403 H40E 109.5 . .
H40D C403 H40E 109.5 . .
O403 C403 H40F 109.5 . .
H40D C403 H40F 109.5 . .
H40E C403 H40F 109.5 . .
C31 N31 C33 120.8(3) . .
C31 N31 Mn3 125.1(2) . .
C33 N31 Mn3 111.9(2) . .
C37 N32 C34 120.7(3) . .
C37 N32 Mn3 124.4(3) . .
C34 N32 Mn3 114.8(2) . .
C43 N43 Mn3 161.7(3) . .
O31 C3 C4 121.5(3) . .
O31 C3 C4 118.1(3) . 2_665
C4 C3 C4 120.4(3) . 2_665
C3 C4 C3 119.6(3) . 3_565
C3 C4 C31 121.3(3) . .
C3 C4 C31 119.0(3) 3_565 .
N31 C31 C4 120.8(3) . .
N31 C31 C32 118.9(3) . .
C4 C31 C32 120.2(3) . .
C31 C32 H32A 109.5 . .
C31 C32 H32B 109.5 . .
H32A C32 H32B 109.5 . .
C31 C32 H32C 109.5 . .
H32A C32 H32C 109.5 . .
H32B C32 H32C 109.5 . .
N31 C33 C34 107.5(4) . .
N31 C33 H33A 110.2 . .
C34 C33 H33A 110.2 . .
N31 C33 H33B 110.2 . .
C34 C33 H33B 110.2 . .
H33A C33 H33B 108.5 . .
N32 C34 C35 106.5(5) . .
N32 C34 C33 106.1(3) . .
C35 C34 C33 111.1(4) . .
N32 C34 C36 111.4(4) . .
C35 C34 C36 115.0(5) . .
C33 C34 C36 106.5(5) . .
C34 C35 H35A 109.5 . .
C34 C35 H35B 109.5 . .
H35A C35 H35B 109.5 . .
C34 C35 H35C 109.5 . .
H35A C35 H35C 109.5 . .
H35B C35 H35C 109.5 . .
C34 C36 H36A 109.5 . .
C34 C36 H36B 109.5 . .
H36A C36 H36B 109.5 . .
C34 C36 H36C 109.5 . .
H36A C36 H36C 109.5 . .
H36B C36 H36C 109.5 . .
N32 C37 C302 127.1(3) . .
N32 C37 H37A 116.5 . .
C302 C37 H37A 116.5 . .
N43 C43 Mn4 178.9(4) . .
O32 C301 C306 120.3(3) . .
O32 C301 C302 121.5(3) . .
C306 C301 C302 118.3(3) . .
C303 C302 C301 120.3(3) . .
C303 C302 C37 116.3(3) . .
C301 C302 C37 123.4(3) . .
C304 C303 C302 122.0(3) . .
C304 C303 H30A 119.0 . .
C302 C303 H30A 119.0 . .
C303 C304 C305 116.6(3) . .
C303 C304 C310 123.2(3) . .
C305 C304 C310 120.2(3) . .
C306 C305 C304 124.5(3) . .
C306 C305 H30B 117.8 . .
C304 C305 H30B 117.8 . .
C305 C306 C301 118.4(3) . .
C305 C306 C320 121.8(3) . .
C301 C306 C320 119.8(3) . .
C312 C310 C311 110.9(4) . .
C312 C310 C304 110.0(3) . .
C311 C310 C304 111.3(3) . .
C312 C310 C313 106.9(4) . .
C311 C310 C313 106.1(4) . .
C304 C310 C313 111.4(3) . .
C310 C311 H31A 109.5 . .
C310 C311 H31B 109.5 . .
H31A C311 H31B 109.5 . .
C310 C311 H31C 109.5 . .
H31A C311 H31C 109.5 . .
H31B C311 H31C 109.5 . .
C310 C312 H31D 109.5 . .
C310 C312 H31E 109.5 . .
H31D C312 H31E 109.5 . .
C310 C312 H31F 109.5 . .
H31D C312 H31F 109.5 . .
H31E C312 H31F 109.5 . .
C310 C313 H31G 109.5 . .
C310 C313 H31H 109.5 . .
H31G C313 H31H 109.5 . .
C310 C313 H31I 109.5 . .
H31G C313 H31I 109.5 . .
H31H C313 H31I 109.5 . .
C321 C320 C322 110.2(3) . .
C321 C320 C306 109.7(3) . .
C322 C320 C306 110.4(3) . .
C321 C320 C323 107.5(4) . .
C322 C320 C323 107.0(4) . .
C306 C320 C323 111.9(3) . .
C320 C321 H32D 109.5 . .
C320 C321 H32E 109.5 . .
H32D C321 H32E 109.5 . .
C320 C321 H32F 109.5 . .
H32D C321 H32F 109.5 . .
H32E C321 H32F 109.5 . .
C320 C322 H32G 109.5 . .
C320 C322 H32H 109.5 . .
H32G C322 H32H 109.5 . .
C320 C322 H32I 109.5 . .
H32G C322 H32I 109.5 . .
H32H C322 H32I 109.5 . .
C320 C323 H32J 109.5 . .
C320 C323 H32K 109.5 . .
H32J C323 H32K 109.5 . .
C320 C323 H32L 109.5 . .
H32J C323 H32L 109.5 . .
H32K C323 H32L 109.5 . .
C21L C20L H20C 109.5 . .
C21L C20L H20D 109.5 . .
H20C C20L H20D 109.5 . .
C21L C20L H20E 109.5 . .
H20C C20L H20E 109.5 . .
H20D C20L H20E 109.5 . .
O21L C21L C22L 108.8(6) . .
O21L C21L C20L 111.5(6) . .
C22L C21L C20L 110.0(6) . .
O21L C21L H20B 108.8 . .
C22L C21L H20B 108.8 . .
C20L C21L H20B 108.8 . .
O23L C22L O22L 126.1(5) . .
O23L C22L C21L 119.6(6) . .
O22L C22L C21L 114.3(6) . .
C21L O21L H20A 109.5 . .
O1M C1M H1M1 109.5 . .
O1M C1M H1M2 109.5 . .
H1M1 C1M H1M2 109.5 . .
O1M C1M H1M3 109.5 . .
H1M1 C1M H1M3 109.5 . .
H1M2 C1M H1M3 109.5 . .
O2MB C2MB H2M4 109.5 . .
O2MB C2MB H2M5 109.5 . .
H2M4 C2MB H2M5 109.5 . .
O2MB C2MB H2M6 109.5 . .
H2M4 C2MB H2M6 109.5 . .
H2M5 C2MB H2M6 109.5 . .
O3M C3M H3M1 109.5 . .
O3M C3M H3M2 109.5 . .
H3M1 C3M H3M2 109.5 . .
O3M C3M H3M3 109.5 . .
H3M1 C3M H3M3 109.5 . .
H3M2 C3M H3M3 109.5 . .
O4M C4M H4M1 109.5 . .
O4M C4M H4M2 109.5 . .
H4M1 C4M H4M2 109.5 . .
O4M C4M H4M3 109.5 . .
H4M1 C4M H4M3 109.5 . .
H4M2 C4M H4M3 109.5 . .

loop_
_geom_bond_atom_site_label_1
_geom_bond_atom_site_label_2
_geom_bond_distance
_geom_bond_site_symmetry_2
Mn1 O12 1.887(2) .
Mn1 O11 1.890(2) .
Mn1 N12 1.982(3) .
Mn1 N11 1.983(3) .
Mn1 N41 2.189(3) .
Mn1 O401 2.287(3) .
Mn1 Mn2 5.2442(6) .
Mn1 Mn1 6.8152(10) 2_665
Mn2 C41 1.979(3) 2_665
Mn2 C41 1.979(3) 15_556
Mn2 C41 1.980(3) 3_565
Mn2 C41 1.980(3) .
Mn2 C41 1.980(3) 13_566
Mn2 C41 1.980(3) 14_456
O11 C1 1.310(4) .
O12 C101 1.316(4) .
O401 C401 1.427(5) .
O401 H41O 0.74(4) .
C401 H40A 0.9800 .
C401 H40B 0.9800 .
C401 H40C 0.9800 .
N11 C11 1.297(4) .
N11 C13 1.468(4) .
N12 C17 1.292(4) .
N12 C14 1.499(4) .
N41 C41 1.149(4) .
C1 C2 1.422(4) 2_665
C1 C2 1.423(4) .
C2 C1 1.422(4) 3_565
C2 C11 1.454(4) .
C11 C12 1.508(4) .
C12 H12A 0.9800 .
C12 H12B 0.9800 .
C12 H12C 0.9800 .
C13 C14 1.522(5) .
C13 H13A 0.9900 .
C13 H13B 0.9900 .
C14 C15 1.528(5) .
C14 C16 1.528(5) .
C15 H15A 0.9800 .
C15 H15B 0.9800 .
C15 H15C 0.9800 .
C16 H16A 0.9800 .
C16 H16B 0.9800 .
C16 H16C 0.9800 .
C17 C102 1.428(5) .
C17 H17A 0.9500 .
C101 C102 1.413(5) .
C101 C106 1.429(5) .
C102 C103 1.416(5) .
C103 C104 1.365(5) .
C103 H10A 0.9500 .
C104 C105 1.402(5) .
C104 C110 1.540(5) .
C105 C106 1.388(5) .
C105 H10B 0.9500 .
C106 C120 1.541(5) .
C110 C111 1.526(6) .
C110 C112 1.526(6) .
C110 C113 1.527(6) .
C111 H11A 0.9800 .
C111 H11B 0.9800 .
C111 H11C 0.9800 .
C112 H11D 0.9800 .
C112 H11E 0.9800 .
C112 H11F 0.9800 .
C113 H11G 0.9800 .
C113 H11H 0.9800 .
C113 H11I 0.9800 .
C120 C123 1.524(5) .
C120 C121 1.534(5) .
C120 C122 1.538(5) .
C121 H12D 0.9800 .
C121 H12E 0.9800 .
C121 H12F 0.9800 .
C122 H12G 0.9800 .
C122 H12H 0.9800 .
C122 H12I 0.9800 .
C123 H12J 0.9800 .
C123 H12K 0.9800 .
C123 H12L 0.9800 .
Mn3 O31 1.882(2) .
Mn3 O32 1.885(2) .
Mn3 N32 1.974(3) .
Mn3 N31 1.980(3) .
Mn3 N43 2.190(3) .
Mn3 O403 2.332(3) .
Mn3 Mn4 5.2628(6) .
Mn3 Mn3 6.7770(11) 2_665
Mn4 C43 1.990(4) 15
Mn4 C43 1.990(4) 2_665
Mn4 C43 1.990(4) .
Mn4 C43 1.990(4) 13_565
Mn4 C43 1.990(4) 14_455
Mn4 C43 1.990(4) 3_565
O31 C3 1.312(4) .
O32 C301 1.318(4) .
O403 C403 1.315(7) .
O403 H43O 0.85(7) .
C403 H40D 0.9800 .
C403 H40E 0.9800 .
C403 H40F 0.9800 .
N31 C31 1.324(4) .
N31 C33 1.456(5) .
N32 C37 1.296(5) .
N32 C34 1.498(5) .
N43 C43 1.149(5) .
C3 C4 1.411(4) .
C3 C4 1.426(4) 2_665
C4 C3 1.426(4) 3_565
C4 C31 1.452(4) .
C31 C32 1.516(4) .
C32 H32A 0.9800 .
C32 H32B 0.9800 .
C32 H32C 0.9800 .
C33 C34 1.517(6) .
C33 H33A 0.9900 .
C33 H33B 0.9900 .
C34 C35 1.517(9) .
C34 C36 1.554(8) .
C35 H35A 0.9800 .
C35 H35B 0.9800 .
C35 H35C 0.9800 .
C36 H36A 0.9800 .
C36 H36B 0.9800 .
C36 H36C 0.9800 .
C37 C302 1.427(5) .
C37 H37A 0.9500 .
C301 C306 1.420(5) .
C301 C302 1.421(5) .
C302 C303 1.417(5) .
C303 C304 1.368(5) .
C303 H30A 0.9500 .
C304 C305 1.412(5) .
C304 C310 1.539(5) .
C305 C306 1.384(5) .
C305 H30B 0.9500 .
C306 C320 1.537(5) .
C310 C312 1.505(6) .
C310 C311 1.517(6) .
C310 C313 1.541(6) .
C311 H31A 0.9800 .
C311 H31B 0.9800 .
C311 H31C 0.9800 .
C312 H31D 0.9800 .
C312 H31E 0.9800 .
C312 H31F 0.9800 .
C313 H31G 0.9800 .
C313 H31H 0.9800 .
C313 H31I 0.9800 .
C320 C321 1.531(6) .
C320 C322 1.534(5) .
C320 C323 1.542(5) .
C321 H32D 0.9800 .
C321 H32E 0.9800 .
C321 H32F 0.9800 .
C322 H32G 0.9800 .
C322 H32H 0.9800 .
C322 H32I 0.9800 .
C323 H32J 0.9800 .
C323 H32K 0.9800 .
C323 H32L 0.9800 .
C20L C21L 1.542(10) .
C20L H20C 0.9800 .
C20L H20D 0.9800 .
C20L H20E 0.9800 .
C21L O21L 1.406(8) .
C21L C22L 1.505(7) .
C21L H20B 1.0000 .
C22L O23L 1.265(8) .
C22L O22L 1.270(8) .
O21L H20A 0.8400 .
O1M C1M 1.422(5) .
C1M H1M1 0.9800 .
C1M H1M2 0.9800 .
C1M H1M3 0.9800 .
O2M C2M 1.347(14) .
C2M H2M1 0.9800 .
C2M H2M2 0.9800 .
C2M H2M3 0.9800 .
O2MB C2MB 1.379(17) .
C2MB H2M4 0.9800 .
C2MB H2M5 0.9800 .
C2MB H2M6 0.9800 .
O3M C3M 1.372(8) .
C3M H3M1 0.9800 .
C3M H3M2 0.9800 .
C3M H3M3 0.9800 .
O4M C4M 1.414(15) .
C4M H4M1 0.9800 .
C4M H4M2 0.9800 .
C4M H4M3 0.9800 .
